data_7710854
loop_
_publ_author_name
'Hoshino, Norihisa'
'Hayashi, Akari'
'Akutagawa, Tomoyuki'

_publ_section_title
;
 The strong correlations between thermal conductivities and electronic
 spin states in crystals of Fe(III) spin crossover complexes
;
_journal_name_full 'Dalton Transactions'
_journal_paper_doi 10.1039/D2DT01597H
_journal_year 2022
_chemical_formula_moiety 'C22 H28 Br2 Fe N4 O2 1+, C F3 O3 S 1-'
_chemical_formula_sum 'C23 H28 Br2 F3 Fe N4 O5 S'
_chemical_formula_weight 745.22
_space_group_crystal_system monoclinic
_space_group_IT_number 14
_space_group_name_Hall '-P 2ybc'
_space_group_name_H-M_alt 'P 1 21/c 1'
_atom_sites_solution_hydrogens geom
_atom_sites_solution_primary dual
_atom_sites_solution_secondary difmap
_audit_creation_method SHELXL-2018/3
_audit_update_record
;
2022-07-07 deposited with the CCDC.	2022-07-28 downloaded from the CCDC.
;
_cell_angle_alpha 90
_cell_angle_beta 106.982(8)
_cell_angle_gamma 90
_cell_formula_units_Z 4
_cell_length_a 9.5228(4)
_cell_length_b 24.5067(11)
_cell_length_c 12.6996(6)
_cell_measurement_reflns_used 14306
_cell_measurement_temperature 254(2)
_cell_measurement_theta_max 68.18
_cell_measurement_theta_min 6.60
_cell_volume 2834.5(3)
_computing_cell_refinement 'RAPID AUTO (Rigaku, 2011)'
_computing_data_collection 'RAPID AUTO (Rigaku, 2011)'
_computing_data_reduction 'RAPID AUTO (Rigaku, 2011)'
_computing_molecular_graphics 'Mercury (CCDC, 2020)'
_computing_publication_material 'SHELXL-2018/3 (Sheldrick, 2018)'
_computing_structure_refinement 'SHELXL-2018/3 (Sheldrick, 2018)'
_computing_structure_solution 'SHELXT 2018/2 (Sheldrick, 2018)'
_diffrn_ambient_temperature 254(2)
_diffrn_detector_area_resol_mean 10.000
_diffrn_measured_fraction_theta_full 0.987
_diffrn_measured_fraction_theta_max 0.985
_diffrn_measurement_device_type 'Rigaku R-AXIS RAPID'
_diffrn_measurement_method \w
_diffrn_radiation_type CuK\a
_diffrn_radiation_wavelength 1.54187
_diffrn_reflns_av_R_equivalents 0.1275
_diffrn_reflns_av_unetI/netI 0.1024
_diffrn_reflns_Laue_measured_fraction_full 0.987
_diffrn_reflns_Laue_measured_fraction_max 0.985
_diffrn_reflns_limit_h_max 11
_diffrn_reflns_limit_h_min -10
_diffrn_reflns_limit_k_max 29
_diffrn_reflns_limit_k_min -29
_diffrn_reflns_limit_l_max 15
_diffrn_reflns_limit_l_min -15
_diffrn_reflns_number 30737
_diffrn_reflns_point_group_measured_fraction_full 0.987
_diffrn_reflns_point_group_measured_fraction_max 0.985
_diffrn_reflns_theta_full 67.687
_diffrn_reflns_theta_max 68.178
_diffrn_reflns_theta_min 3.607
_diffrn_source 'rotating-anode X-ray tube'
_exptl_absorpt_coefficient_mu 8.800
_exptl_absorpt_correction_T_max 1.0000
_exptl_absorpt_correction_T_min 0.3723
_exptl_absorpt_correction_type empirical
_exptl_absorpt_process_details 'ABSCOR (Rigaku, 2011)'
_exptl_crystal_colour black
_exptl_crystal_density_diffrn 1.746
_exptl_crystal_description block
_exptl_crystal_F_000 1492
_exptl_crystal_preparation 'Magnetic properties,Thermal conductivity'
_exptl_crystal_size_max 0.100
_exptl_crystal_size_mid 0.100
_exptl_crystal_size_min 0.100
_refine_diff_density_max 0.545
_refine_diff_density_min -0.362
_refine_diff_density_rms 0.083
_refine_ls_extinction_method none
_refine_ls_goodness_of_fit_ref 0.982
_refine_ls_hydrogen_treatment constr
_refine_ls_matrix_type full
_refine_ls_number_parameters 352
_refine_ls_number_reflns 5121
_refine_ls_number_restraints 0
_refine_ls_restrained_S_all 0.982
_refine_ls_R_factor_all 0.1232
_refine_ls_R_factor_gt 0.0616
_refine_ls_shift/su_max 0.001
_refine_ls_shift/su_mean 0.000
_refine_ls_structure_factor_coef Fsqd
_refine_ls_weighting_details 'w=1/[\s^2^(Fo^2^)+(0.0584P)^2^] where P=(Fo^2^+2Fc^2^)/3'
_refine_ls_weighting_scheme calc
_refine_ls_wR_factor_gt 0.1242
_refine_ls_wR_factor_ref 0.1498
_reflns_Friedel_coverage 0.000
_reflns_number_gt 2782
_reflns_number_total 5121
_reflns_threshold_expression 'I > 2\s(I)'
_cod_data_source_file d2dt01597h2.cif
_cod_data_source_block 3_254K
_cod_original_cell_volume 2834.5(2)
_cod_original_sg_symbol_H-M 'P 21/c'
_cod_database_code 7710854
_shelx_shelxl_version_number 2018/3
_shelx_space_group_comment
;
The symmetry employed for this shelxl refinement is uniquely defined
by the following loop, which should always be used as a source of
symmetry information in preference to the above space-group names.
They are only intended as comments.
;
_shelx_estimated_absorpt_t_min 0.473
_shelx_estimated_absorpt_t_max 0.473

loop_
_space_group_symop_operation_xyz
'x, y, z'
'-x, y+1/2, -z+1/2'
'-x, -y, -z'
'x, -y-1/2, z-1/2'

loop_
_atom_site_label
_atom_site_type_symbol
_atom_site_fract_x
_atom_site_fract_y
_atom_site_fract_z
_atom_site_U_iso_or_equiv
_atom_site_adp_type
_atom_site_occupancy
_atom_site_site_symmetry_order
_atom_site_calc_flag
_atom_site_refinement_flags_posn
_atom_site_refinement_flags_adp
_atom_site_refinement_flags_occupancy
_atom_site_disorder_assembly
_atom_site_disorder_group
Br1 Br -0.18819(9) 0.76036(3) -0.19169(6) 0.0879(3) Uani 1 1 d . . . . .
Br2 Br 0.81117(9) 0.53534(3) -0.02927(6) 0.0936(3) Uani 1 1 d . . . . .
Fe1 Fe 0.31513(10) 0.62177(3) 0.28332(7) 0.0552(3) Uani 1 1 d . . . . .
S1 S 0.2366(2) 0.60300(7) 0.66427(15) 0.0778(6) Uani 1 1 d . . . . .
F1 F 0.4992(6) 0.6095(2) 0.7993(4) 0.157(2) Uani 1 1 d . . . . .
F2 F 0.3419(6) 0.65800(18) 0.8448(4) 0.1386(18) Uani 1 1 d . . . . .
F3 F 0.4245(6) 0.6823(2) 0.7193(4) 0.1474(19) Uani 1 1 d . . . . .
O1 O 0.1918(4) 0.60832(13) 0.1419(3) 0.0624(11) Uani 1 1 d . . . . .
O2 O 0.4599(4) 0.65213(13) 0.2260(3) 0.0617(11) Uani 1 1 d . . . . .
O3 O 0.3115(6) 0.58023(18) 0.5919(4) 0.1030(16) Uani 1 1 d . . . . .
O4 O 0.1340(6) 0.6438(2) 0.6172(4) 0.138(2) Uani 1 1 d . . . . .
O5 O 0.1921(7) 0.56336(19) 0.7282(4) 0.135(2) Uani 1 1 d . . . . .
N1 N 0.2276(5) 0.69339(16) 0.2906(4) 0.0554(13) Uani 1 1 d . . . . .
N2 N 0.4472(6) 0.64309(17) 0.4393(4) 0.0576(13) Uani 1 1 d . . . . .
H1 H 0.405456 0.625993 0.493185 0.069 Uiso 1 1 calc R U . . .
N3 N 0.3957(5) 0.54873(16) 0.2875(4) 0.0554(13) Uani 1 1 d . . . . .
N4 N 0.1675(5) 0.58187(16) 0.3493(4) 0.0561(13) Uani 1 1 d . . . . .
H2 H 0.203348 0.585946 0.429446 0.067 Uiso 1 1 calc R U . . .
C1 C 0.1212(7) 0.6454(2) 0.0702(5) 0.0568(16) Uani 1 1 d . . . . .
C2 C 0.0722(7) 0.6308(2) -0.0413(5) 0.0686(18) Uani 1 1 d . . . . .
H3 H 0.099706 0.597271 -0.063515 0.082 Uiso 1 1 calc R U . . .
C3 C -0.0143(7) 0.6646(2) -0.1169(5) 0.0703(19) Uani 1 1 d . . . . .
H4 H -0.047843 0.653972 -0.190327 0.084 Uiso 1 1 calc R U . . .
C4 C -0.0532(7) 0.7153(2) -0.0849(5) 0.0614(17) Uani 1 1 d . . . . .
C5 C -0.0023(7) 0.7319(2) 0.0209(5) 0.0600(17) Uani 1 1 d . . . . .
H5 H -0.029615 0.765915 0.040891 0.072 Uiso 1 1 calc R U . . .
C6 C 0.0908(6) 0.6987(2) 0.1008(5) 0.0545(16) Uani 1 1 d . . . . .
C7 C 0.1423(7) 0.7187(2) 0.2099(5) 0.0579(17) Uani 1 1 d . . . . .
H6 H 0.110957 0.753264 0.223564 0.069 Uiso 1 1 calc R U . . .
C8 C 0.2745(7) 0.7174(2) 0.4000(5) 0.0640(18) Uani 1 1 d . . . . .
H7 H 0.216627 0.702931 0.445086 0.077 Uiso 1 1 calc R U . . .
H8 H 0.262380 0.756684 0.395549 0.077 Uiso 1 1 calc R U . . .
C9 C 0.4333(7) 0.7029(2) 0.4489(5) 0.0626(17) Uani 1 1 d . . . . .
H9 H 0.492721 0.721570 0.409783 0.075 Uiso 1 1 calc R U . . .
H10 H 0.466557 0.713820 0.525664 0.075 Uiso 1 1 calc R U . . .
C10 C 0.6028(7) 0.6254(2) 0.4654(5) 0.0701(19) Uani 1 1 d . . . . .
H11 H 0.643546 0.640155 0.409774 0.084 Uiso 1 1 calc R U . . .
H12 H 0.604848 0.585966 0.460089 0.084 Uiso 1 1 calc R U . . .
C11 C 0.7016(7) 0.6421(3) 0.5778(5) 0.084(2) Uani 1 1 d . . . . .
H13 H 0.799239 0.628866 0.586775 0.101 Uiso 1 1 calc R U . . .
H14 H 0.703372 0.681184 0.583629 0.101 Uiso 1 1 calc R U . . .
H15 H 0.664577 0.626858 0.634072 0.101 Uiso 1 1 calc R U . . .
C12 C 0.5308(7) 0.6251(2) 0.1674(5) 0.0556(16) Uani 1 1 d . . . . .
C13 C 0.6066(7) 0.6535(2) 0.1055(5) 0.0637(18) Uani 1 1 d . . . . .
H16 H 0.600667 0.691415 0.103982 0.076 Uiso 1 1 calc R U . . .
C14 C 0.6879(7) 0.6292(3) 0.0479(5) 0.0699(19) Uani 1 1 d . . . . .
H17 H 0.736231 0.650040 0.007968 0.084 Uiso 1 1 calc R U . . .
C15 C 0.6983(7) 0.5724(3) 0.0490(5) 0.0646(18) Uani 1 1 d . . . . .
C16 C 0.6277(7) 0.5427(2) 0.1080(5) 0.0619(17) Uani 1 1 d . . . . .
H18 H 0.635327 0.504901 0.108503 0.074 Uiso 1 1 calc R U . . .
C17 C 0.5443(6) 0.5675(2) 0.1678(5) 0.0541(15) Uani 1 1 d . . . . .
C18 C 0.4801(7) 0.5329(2) 0.2310(5) 0.0595(17) Uani 1 1 d . . . . .
H19 H 0.500938 0.495765 0.231500 0.071 Uiso 1 1 calc R U . . .
C19 C 0.3349(7) 0.5086(2) 0.3473(5) 0.0696(18) Uani 1 1 d . . . . .
H20 H 0.384516 0.510654 0.425618 0.084 Uiso 1 1 calc R U . . .
H21 H 0.346281 0.471990 0.321923 0.084 Uiso 1 1 calc R U . . .
C20 C 0.1738(7) 0.5227(2) 0.3240(5) 0.0682(18) Uani 1 1 d . . . . .
H22 H 0.121393 0.515544 0.247448 0.082 Uiso 1 1 calc R U . . .
H23 H 0.129750 0.501072 0.370041 0.082 Uiso 1 1 calc R U . . .
C21 C 0.0138(7) 0.6017(2) 0.3133(5) 0.0704(19) Uani 1 1 d . . . . .
H24 H -0.024167 0.597273 0.234196 0.084 Uiso 1 1 calc R U . . .
H25 H 0.013837 0.640486 0.329027 0.084 Uiso 1 1 calc R U . . .
C22 C -0.0885(7) 0.5737(3) 0.3662(6) 0.087(2) Uani 1 1 d . . . . .
H26 H -0.185028 0.589018 0.338403 0.105 Uiso 1 1 calc R U . . .
H27 H -0.091909 0.535433 0.349528 0.105 Uiso 1 1 calc R U . . .
H28 H -0.053833 0.578728 0.444540 0.105 Uiso 1 1 calc R U . . .
C23 C 0.3816(11) 0.6383(3) 0.7633(7) 0.102(3) Uani 1 1 d . . . . .

loop_
_atom_site_aniso_label
_atom_site_aniso_U_11
_atom_site_aniso_U_22
_atom_site_aniso_U_33
_atom_site_aniso_U_23
_atom_site_aniso_U_13
_atom_site_aniso_U_12
Br1 0.0961(7) 0.0750(5) 0.0760(6) 0.0166(4) -0.0010(5) -0.0016(4)
Br2 0.0936(7) 0.0986(6) 0.1004(7) -0.0214(4) 0.0469(5) -0.0119(5)
Fe1 0.0637(8) 0.0404(5) 0.0577(6) -0.0015(4) 0.0116(5) 0.0047(5)
S1 0.1044(18) 0.0586(10) 0.0678(12) 0.0046(9) 0.0209(12) -0.0001(11)
F1 0.152(5) 0.129(4) 0.137(4) -0.054(3) -0.042(4) 0.057(4)
F2 0.170(5) 0.132(4) 0.117(4) -0.058(3) 0.046(4) -0.004(3)
F3 0.152(5) 0.114(4) 0.168(5) -0.027(3) 0.034(4) -0.039(4)
O1 0.076(3) 0.044(2) 0.061(3) -0.0044(19) 0.010(2) 0.005(2)
O2 0.078(3) 0.045(2) 0.066(3) -0.0008(18) 0.025(2) -0.006(2)
O3 0.127(4) 0.113(4) 0.074(3) -0.027(3) 0.037(3) -0.016(3)
O4 0.117(5) 0.089(4) 0.158(5) 0.012(3) -0.037(4) 0.021(3)
O5 0.217(6) 0.084(4) 0.125(4) 0.002(3) 0.084(5) -0.043(4)
N1 0.062(4) 0.046(3) 0.052(3) -0.001(2) 0.007(3) -0.001(2)
N2 0.055(4) 0.053(3) 0.063(3) 0.001(2) 0.014(3) 0.002(3)
N3 0.062(4) 0.040(2) 0.065(3) 0.008(2) 0.021(3) 0.004(2)
N4 0.056(4) 0.051(3) 0.060(3) -0.004(2) 0.015(3) 0.003(3)
C1 0.063(5) 0.051(3) 0.053(4) -0.008(3) 0.011(3) -0.007(3)
C2 0.084(6) 0.056(4) 0.060(5) -0.003(3) 0.012(4) -0.003(4)
C3 0.090(6) 0.067(4) 0.054(4) 0.003(3) 0.023(4) -0.011(4)
C4 0.060(5) 0.055(4) 0.065(5) 0.013(3) 0.013(4) -0.004(3)
C5 0.058(5) 0.055(4) 0.065(4) -0.001(3) 0.014(4) -0.008(3)
C6 0.061(5) 0.043(3) 0.056(4) 0.003(3) 0.011(3) -0.001(3)
C7 0.078(5) 0.039(3) 0.059(4) -0.003(3) 0.023(4) 0.004(3)
C8 0.084(6) 0.050(3) 0.057(4) -0.009(3) 0.018(4) -0.001(3)
C9 0.073(5) 0.054(4) 0.055(4) -0.009(3) 0.010(4) -0.008(4)
C10 0.068(6) 0.077(4) 0.060(4) 0.002(3) 0.010(4) 0.001(4)
C11 0.073(6) 0.099(5) 0.068(5) -0.001(4) 0.001(4) 0.007(4)
C12 0.062(5) 0.050(3) 0.050(4) 0.000(3) 0.009(3) -0.004(3)
C13 0.075(5) 0.056(4) 0.054(4) 0.004(3) 0.008(4) -0.011(3)
C14 0.079(6) 0.073(4) 0.064(4) 0.003(3) 0.030(4) -0.018(4)
C15 0.059(5) 0.071(4) 0.066(4) -0.019(3) 0.021(4) -0.006(4)
C16 0.062(5) 0.055(4) 0.066(4) -0.007(3) 0.016(4) -0.010(3)
C17 0.057(4) 0.043(3) 0.064(4) 0.000(3) 0.021(3) -0.002(3)
C18 0.066(5) 0.041(3) 0.070(4) 0.000(3) 0.018(4) -0.002(3)
C19 0.081(6) 0.050(3) 0.082(5) 0.014(3) 0.030(4) 0.009(4)
C20 0.075(6) 0.053(4) 0.082(5) 0.002(3) 0.031(4) -0.008(4)
C21 0.062(5) 0.065(4) 0.087(5) -0.001(3) 0.025(4) 0.001(4)
C22 0.067(5) 0.090(5) 0.107(6) -0.016(4) 0.028(5) -0.003(4)
C23 0.141(10) 0.068(5) 0.077(6) -0.020(4) 0.005(6) 0.017(6)

loop_
_atom_type_symbol
_atom_type_description
_atom_type_scat_dispersion_real
_atom_type_scat_dispersion_imag
_atom_type_scat_source
C C 0.0181 0.0091 'International Tables Vol C Tables 4.2.6.8 and 6.1.1.4'
H H 0.0000 0.0000 'International Tables Vol C Tables 4.2.6.8 and 6.1.1.4'
O O 0.0492 0.0322 'International Tables Vol C Tables 4.2.6.8 and 6.1.1.4'
N N 0.0311 0.0180 'International Tables Vol C Tables 4.2.6.8 and 6.1.1.4'
Br Br -0.6763 1.2805 'International Tables Vol C Tables 4.2.6.8 and 6.1.1.4'
F F 0.0727 0.0534 'International Tables Vol C Tables 4.2.6.8 and 6.1.1.4'
Fe Fe -1.1336 3.1974 'International Tables Vol C Tables 4.2.6.8 and 6.1.1.4'
S S 0.3331 0.5567 'International Tables Vol C Tables 4.2.6.8 and 6.1.1.4'

loop_
_geom_angle_atom_site_label_1
_geom_angle_atom_site_label_2
_geom_angle_atom_site_label_3
_geom_angle
_geom_angle_site_symmetry_1
_geom_angle_site_symmetry_3
_geom_angle_publ_flag
O1 Fe1 O2 91.35(17) . . ?
O1 Fe1 N3 89.75(17) . . ?
O2 Fe1 N3 92.66(18) . . ?
O1 Fe1 N1 92.69(18) . . ?
O2 Fe1 N1 91.94(17) . . ?
N3 Fe1 N1 174.7(2) . . ?
O1 Fe1 N4 89.71(17) . . ?
O2 Fe1 N4 174.72(17) . . ?
N3 Fe1 N4 82.18(19) . . ?
N1 Fe1 N4 93.17(18) . . ?
O1 Fe1 N2 175.53(16) . . ?
O2 Fe1 N2 87.82(18) . . ?
N3 Fe1 N2 94.67(18) . . ?
N1 Fe1 N2 82.95(19) . . ?
N4 Fe1 N2 91.52(19) . . ?
O4 S1 O5 116.6(4) . . ?
O4 S1 O3 114.8(3) . . ?
O5 S1 O3 113.1(3) . . ?
O4 S1 C23 104.6(4) . . ?
O5 S1 C23 103.2(4) . . ?
O3 S1 C23 102.2(4) . . ?
C1 O1 Fe1 126.3(3) . . ?
C12 O2 Fe1 124.8(3) . . ?
C7 N1 C8 121.3(5) . . ?
C7 N1 Fe1 125.6(4) . . ?
C8 N1 Fe1 113.0(4) . . ?
C9 N2 C10 112.2(5) . . ?
C9 N2 Fe1 106.5(3) . . ?
C10 N2 Fe1 115.2(3) . . ?
C9 N2 H1 107.5 . . ?
C10 N2 H1 107.5 . . ?
Fe1 N2 H1 107.5 . . ?
C18 N3 C19 119.6(5) . . ?
C18 N3 Fe1 124.8(4) . . ?
C19 N3 Fe1 114.9(4) . . ?
C21 N4 C20 110.6(5) . . ?
C21 N4 Fe1 116.4(4) . . ?
C20 N4 Fe1 107.3(3) . . ?
C21 N4 H2 107.4 . . ?
C20 N4 H2 107.4 . . ?
Fe1 N4 H2 107.4 . . ?
O1 C1 C2 118.2(5) . . ?
O1 C1 C6 123.2(5) . . ?
C2 C1 C6 118.6(6) . . ?
C3 C2 C1 121.0(6) . . ?
C3 C2 H3 119.5 . . ?
C1 C2 H3 119.5 . . ?
C2 C3 C4 119.9(6) . . ?
C2 C3 H4 120.0 . . ?
C4 C3 H4 120.0 . . ?
C5 C4 C3 120.7(6) . . ?
C5 C4 Br1 120.1(5) . . ?
C3 C4 Br1 119.1(5) . . ?
C4 C5 C6 120.9(6) . . ?
C4 C5 H5 119.5 . . ?
C6 C5 H5 119.5 . . ?
C5 C6 C7 118.2(5) . . ?
C5 C6 C1 118.4(6) . . ?
C7 C6 C1 123.3(5) . . ?
N1 C7 C6 125.2(5) . . ?
N1 C7 H6 117.4 . . ?
C6 C7 H6 117.4 . . ?
N1 C8 C9 107.0(5) . . ?
N1 C8 H7 110.3 . . ?
C9 C8 H7 110.3 . . ?
N1 C8 H8 110.3 . . ?
C9 C8 H8 110.3 . . ?
H7 C8 H8 108.6 . . ?
N2 C9 C8 107.7(5) . . ?
N2 C9 H9 110.2 . . ?
C8 C9 H9 110.2 . . ?
N2 C9 H10 110.2 . . ?
C8 C9 H10 110.2 . . ?
H9 C9 H10 108.5 . . ?
N2 C10 C11 115.8(5) . . ?
N2 C10 H11 108.3 . . ?
C11 C10 H11 108.3 . . ?
N2 C10 H12 108.3 . . ?
C11 C10 H12 108.3 . . ?
H11 C10 H12 107.4 . . ?
C10 C11 H13 109.5 . . ?
C10 C11 H14 109.5 . . ?
H13 C11 H14 109.5 . . ?
C10 C11 H15 109.5 . . ?
H13 C11 H15 109.5 . . ?
H14 C11 H15 109.5 . . ?
O2 C12 C13 120.1(5) . . ?
O2 C12 C17 123.9(5) . . ?
C13 C12 C17 115.9(6) . . ?
C14 C13 C12 123.9(6) . . ?
C14 C13 H16 118.1 . . ?
C12 C13 H16 118.1 . . ?
C13 C14 C15 119.0(6) . . ?
C13 C14 H17 120.5 . . ?
C15 C14 H17 120.5 . . ?
C16 C15 C14 119.8(6) . . ?
C16 C15 Br2 118.7(5) . . ?
C14 C15 Br2 121.5(5) . . ?
C15 C16 C17 121.5(5) . . ?
C15 C16 H18 119.3 . . ?
C17 C16 H18 119.3 . . ?
C16 C17 C12 120.0(5) . . ?
C16 C17 C18 117.1(5) . . ?
C12 C17 C18 122.9(5) . . ?
N3 C18 C17 125.2(5) . . ?
N3 C18 H19 117.4 . . ?
C17 C18 H19 117.4 . . ?
N3 C19 C20 106.1(5) . . ?
N3 C19 H20 110.5 . . ?
C20 C19 H20 110.5 . . ?
N3 C19 H21 110.5 . . ?
C20 C19 H21 110.5 . . ?
H20 C19 H21 108.7 . . ?
N4 C20 C19 106.3(5) . . ?
N4 C20 H22 110.5 . . ?
C19 C20 H22 110.5 . . ?
N4 C20 H23 110.5 . . ?
C19 C20 H23 110.5 . . ?
H22 C20 H23 108.7 . . ?
N4 C21 C22 115.0(5) . . ?
N4 C21 H24 108.5 . . ?
C22 C21 H24 108.5 . . ?
N4 C21 H25 108.5 . . ?
C22 C21 H25 108.5 . . ?
H24 C21 H25 107.5 . . ?
C21 C22 H26 109.5 . . ?
C21 C22 H27 109.5 . . ?
H26 C22 H27 109.5 . . ?
C21 C22 H28 109.5 . . ?
H26 C22 H28 109.5 . . ?
H27 C22 H28 109.5 . . ?
F1 C23 F2 110.3(7) . . ?
F1 C23 F3 104.5(9) . . ?
F2 C23 F3 103.3(6) . . ?
F1 C23 S1 113.4(5) . . ?
F2 C23 S1 113.3(7) . . ?
F3 C23 S1 111.3(6) . . ?

loop_
_geom_bond_atom_site_label_1
_geom_bond_atom_site_label_2
_geom_bond_distance
_geom_bond_site_symmetry_2
_geom_bond_publ_flag
Br1 C4 1.922(6) . ?
Br2 C15 1.896(6) . ?
Fe1 O1 1.865(4) . ?
Fe1 O2 1.889(4) . ?
Fe1 N3 1.942(4) . ?
Fe1 N1 1.957(4) . ?
Fe1 N4 2.079(5) . ?
Fe1 N2 2.080(5) . ?
S1 O4 1.404(5) . ?
S1 O5 1.409(5) . ?
S1 O3 1.431(4) . ?
S1 C23 1.795(8) . ?
F1 C23 1.288(8) . ?
F2 C23 1.294(8) . ?
F3 C23 1.333(9) . ?
O1 C1 1.322(6) . ?
O2 C12 1.320(6) . ?
N1 C7 1.268(6) . ?
N1 C8 1.454(6) . ?
N2 C9 1.480(6) . ?
N2 C10 1.485(7) . ?
N2 H1 0.9800 . ?
N3 C18 1.283(6) . ?
N3 C19 1.461(6) . ?
N4 C21 1.482(6) . ?
N4 C20 1.491(6) . ?
N4 H2 0.9800 . ?
C1 C2 1.402(7) . ?
C1 C6 1.417(7) . ?
C2 C3 1.352(7) . ?
C2 H3 0.9300 . ?
C3 C4 1.391(7) . ?
C3 H4 0.9300 . ?
C4 C5 1.351(7) . ?
C5 C6 1.398(7) . ?
C5 H5 0.9300 . ?
C6 C7 1.416(7) . ?
C7 H6 0.9300 . ?
C8 C9 1.500(7) . ?
C8 H7 0.9700 . ?
C8 H8 0.9700 . ?
C9 H9 0.9700 . ?
C9 H10 0.9700 . ?
C10 C11 1.518(7) . ?
C10 H11 0.9700 . ?
C10 H12 0.9700 . ?
C11 H13 0.9600 . ?
C11 H14 0.9600 . ?
C11 H15 0.9600 . ?
C12 C13 1.398(7) . ?
C12 C17 1.417(7) . ?
C13 C14 1.349(7) . ?
C13 H16 0.9300 . ?
C14 C15 1.395(8) . ?
C14 H17 0.9300 . ?
C15 C16 1.356(7) . ?
C16 C17 1.388(7) . ?
C16 H18 0.9300 . ?
C17 C18 1.425(7) . ?
C18 H19 0.9300 . ?
C19 C20 1.515(8) . ?
C19 H20 0.9700 . ?
C19 H21 0.9700 . ?
C20 H22 0.9700 . ?
C20 H23 0.9700 . ?
C21 C22 1.501(7) . ?
C21 H24 0.9700 . ?
C21 H25 0.9700 . ?
C22 H26 0.9600 . ?
C22 H27 0.9600 . ?
C22 H28 0.9600 . ?

loop_
_geom_torsion_atom_site_label_1
_geom_torsion_atom_site_label_2
_geom_torsion_atom_site_label_3
_geom_torsion_atom_site_label_4
_geom_torsion
_geom_torsion_site_symmetry_1
_geom_torsion_site_symmetry_2
_geom_torsion_site_symmetry_3
_geom_torsion_site_symmetry_4
_geom_torsion_publ_flag
O2 Fe1 O1 C1 -70.5(5) . . . . ?
N3 Fe1 O1 C1 -163.2(5) . . . . ?
N1 Fe1 O1 C1 21.5(5) . . . . ?
N4 Fe1 O1 C1 114.6(5) . . . . ?
O1 Fe1 O2 C12 -63.8(4) . . . . ?
N3 Fe1 O2 C12 26.1(4) . . . . ?
N1 Fe1 O2 C12 -156.5(4) . . . . ?
N2 Fe1 O2 C12 120.6(4) . . . . ?
Fe1 O1 C1 C2 160.1(4) . . . . ?
Fe1 O1 C1 C6 -20.9(8) . . . . ?
O1 C1 C2 C3 172.6(6) . . . . ?
C6 C1 C2 C3 -6.4(9) . . . . ?
C1 C2 C3 C4 1.5(9) . . . . ?
C2 C3 C4 C5 1.7(9) . . . . ?
C2 C3 C4 Br1 -175.4(5) . . . . ?
C3 C4 C5 C6 0.1(9) . . . . ?
Br1 C4 C5 C6 177.2(4) . . . . ?
C4 C5 C6 C7 179.1(5) . . . . ?
C4 C5 C6 C1 -5.0(9) . . . . ?
O1 C1 C6 C5 -171.0(5) . . . . ?
C2 C1 C6 C5 8.0(9) . . . . ?
O1 C1 C6 C7 4.8(9) . . . . ?
C2 C1 C6 C7 -176.3(6) . . . . ?
C8 N1 C7 C6 -180.0(6) . . . . ?
Fe1 N1 C7 C6 2.5(9) . . . . ?
C5 C6 C7 N1 -179.6(6) . . . . ?
C1 C6 C7 N1 4.6(10) . . . . ?
C7 N1 C8 C9 -140.3(5) . . . . ?
Fe1 N1 C8 C9 37.5(5) . . . . ?
C10 N2 C9 C8 169.0(5) . . . . ?
Fe1 N2 C9 C8 42.1(5) . . . . ?
N1 C8 C9 N2 -52.3(6) . . . . ?
C9 N2 C10 C11 56.3(6) . . . . ?
Fe1 N2 C10 C11 178.3(4) . . . . ?
Fe1 O2 C12 C13 163.5(4) . . . . ?
Fe1 O2 C12 C17 -20.8(8) . . . . ?
O2 C12 C13 C14 176.5(5) . . . . ?
C17 C12 C13 C14 0.5(9) . . . . ?
C12 C13 C14 C15 0.0(10) . . . . ?
C13 C14 C15 C16 -0.3(9) . . . . ?
C13 C14 C15 Br2 -179.7(5) . . . . ?
C14 C15 C16 C17 0.1(9) . . . . ?
Br2 C15 C16 C17 179.5(4) . . . . ?
C15 C16 C17 C12 0.4(9) . . . . ?
C15 C16 C17 C18 -177.2(5) . . . . ?
O2 C12 C17 C16 -176.5(5) . . . . ?
C13 C12 C17 C16 -0.6(8) . . . . ?
O2 C12 C17 C18 0.9(9) . . . . ?
C13 C12 C17 C18 176.8(6) . . . . ?
C19 N3 C18 C17 178.9(5) . . . . ?
Fe1 N3 C18 C17 8.9(9) . . . . ?
C16 C17 C18 N3 -177.3(6) . . . . ?
C12 C17 C18 N3 5.3(10) . . . . ?
C18 N3 C19 C20 -134.6(6) . . . . ?
Fe1 N3 C19 C20 36.4(6) . . . . ?
C21 N4 C20 C19 171.5(5) . . . . ?
Fe1 N4 C20 C19 43.6(5) . . . . ?
N3 C19 C20 N4 -51.5(6) . . . . ?
C20 N4 C21 C22 59.9(6) . . . . ?
Fe1 N4 C21 C22 -177.4(4) . . . . ?
O4 S1 C23 F1 -166.8(7) . . . . ?
O5 S1 C23 F1 70.7(8) . . . . ?
O3 S1 C23 F1 -46.8(8) . . . . ?
O4 S1 C23 F2 66.4(7) . . . . ?
O5 S1 C23 F2 -56.0(7) . . . . ?
O3 S1 C23 F2 -173.5(6) . . . . ?
O4 S1 C23 F3 -49.4(8) . . . . ?
O5 S1 C23 F3 -171.9(6) . . . . ?
O3 S1 C23 F3 70.6(7) . . . . ?
